data_7023843
loop_
_publ_author_name
'Panja, Anangamohan'
'Guionneau, Philippe'

_publ_section_title
;
 The first example of a centro-symmetrical bis(imido)-bridged dinuclear
 cobalt(III) complex: synthesis via oxidative dehydrogenation and
 phenoxazinone synthase activity.
;
_journal_issue 14
_journal_name_full 'Dalton transactions (Cambridge, England : 2003)'
_journal_page_first 5068
_journal_page_last 5075
_journal_paper_doi 10.1039/c3dt32788d
_journal_volume 42
_journal_year 2013
_chemical_formula_sum 'C12 H15 Cl2 Co N4 O'
_chemical_formula_weight 361.11
_chemical_name_systematic
;
?
;
_space_group_IT_number 2
_symmetry_cell_setting triclinic
_symmetry_space_group_name_Hall '-P 1'
_symmetry_space_group_name_H-M 'P -1'
_atom_sites_solution_hydrogens geom
_atom_sites_solution_primary direct
_atom_sites_solution_secondary difmap
_audit_creation_method SHELXL-97
_cell_angle_alpha 70.914(6)
_cell_angle_beta 75.052(6)
_cell_angle_gamma 75.559(7)
_cell_formula_units_Z 2
_cell_length_a 8.5370(10)
_cell_length_b 8.9420(10)
_cell_length_c 10.680(2)
_cell_measurement_reflns_used 11267
_cell_measurement_temperature 250(2)
_cell_measurement_theta_max 27.48
_cell_measurement_theta_min 1.0
_cell_volume 732.14(18)
_computing_cell_refinement 'HKL Scalepack (Otwinowski & Minor 1997)'
_computing_data_collection 'KappaCCD Server Software (Nonius, 1997)'
_computing_data_reduction 'HKL Denzo and Scalepack (Otwinowski & Minor 1997)'
_computing_molecular_graphics 'ORTEP-3 (Farrugia, 1997) and Mercury (CCDC)'
_computing_publication_material 'shelxl-97 (Sheldrick, 1997)'
_computing_structure_refinement 'SHELXL-97 (Sheldrick, 1997)'
_computing_structure_solution 'Shelxs-97 (Sheldrick, 1990)'
_diffrn_ambient_temperature 250(2)
_diffrn_detector_area_resol_mean 9
_diffrn_measured_fraction_theta_full 0.991
_diffrn_measured_fraction_theta_max 0.991
_diffrn_measurement_device '95mm CCD camera on \k-goniostat'
_diffrn_measurement_device_type KappaCCD
_diffrn_measurement_method CCD
_diffrn_radiation_monochromator 'horizonally mounted graphite crystal'
_diffrn_radiation_source 'fine-focus sealed tube'
_diffrn_radiation_type MoK\a
_diffrn_radiation_wavelength 0.71073
_diffrn_reflns_av_R_equivalents 0.0493
_diffrn_reflns_av_sigmaI/netI 0.0787
_diffrn_reflns_limit_h_max 8
_diffrn_reflns_limit_h_min -10
_diffrn_reflns_limit_k_max 11
_diffrn_reflns_limit_k_min -11
_diffrn_reflns_limit_l_max 13
_diffrn_reflns_limit_l_min -13
_diffrn_reflns_number 4893
_diffrn_reflns_theta_full 26.37
_diffrn_reflns_theta_max 26.37
_diffrn_reflns_theta_min 4.12
_exptl_absorpt_coefficient_mu 1.536
_exptl_absorpt_correction_T_max 0.9554
_exptl_absorpt_correction_T_min 0.8615
_exptl_absorpt_correction_type empirical
_exptl_absorpt_process_details scalepack
_exptl_crystal_density_diffrn 1.638
_exptl_crystal_density_method 'not measured'
_exptl_crystal_F_000 368
_exptl_crystal_size_max 0.10
_exptl_crystal_size_mid 0.05
_exptl_crystal_size_min 0.03
_refine_diff_density_max 0.937
_refine_diff_density_min -0.436
_refine_diff_density_rms 0.088
_refine_ls_extinction_method none
_refine_ls_goodness_of_fit_ref 1.011
_refine_ls_hydrogen_treatment noref
_refine_ls_matrix_type full
_refine_ls_number_parameters 181
_refine_ls_number_reflns 2970
_refine_ls_number_restraints 0
_refine_ls_restrained_S_all 1.011
_refine_ls_R_factor_all 0.0832
_refine_ls_R_factor_gt 0.0478
_refine_ls_shift/su_max 0.000
_refine_ls_shift/su_mean 0.000
_refine_ls_structure_factor_coef Fsqd
_refine_ls_weighting_details 'calc w=1/[\s^2^(Fo^2^)+(0.0535P)^2^+0.0000P] where P=(Fo^2^+2Fc^2^)/3'
_refine_ls_weighting_scheme calc
_refine_ls_wR_factor_gt 0.1046
_refine_ls_wR_factor_ref 0.1187
_reflns_number_gt 2046
_reflns_number_total 2970
_reflns_threshold_expression >2\s(I)
_cod_data_source_file c3dt32788d.txt
_cod_data_source_block cmap027a
_cod_original_sg_symbol_H-M P-1
_cod_database_code 7023843

loop_
_symmetry_equiv_pos_as_xyz
'x, y, z'
'-x, -y, -z'

loop_
_atom_site_label
_atom_site_type_symbol
_atom_site_fract_x
_atom_site_fract_y
_atom_site_fract_z
_atom_site_U_iso_or_equiv
_atom_site_adp_type
_atom_site_occupancy
_atom_site_symmetry_multiplicity
_atom_site_calc_flag
_atom_site_refinement_flags
Co1 Co 0.44341(6) 0.15667(6) 0.41013(6) 0.03041(18) Uani 1 1 d .
Cl1 Cl 0.44539(11) 0.28717(11) 0.55902(11) 0.0376(3) Uani 1 1 d .
N2 N 0.4426(4) 0.0609(4) 0.2708(4) 0.0369(8) Uani 1 1 d .
H2A H 0.4552 -0.0480 0.3054 0.044 Uiso 1 1 calc R
H2B H 0.3439 0.0970 0.2435 0.044 Uiso 1 1 calc R
N1 N 0.5484(4) 0.3148(4) 0.2529(4) 0.0341(8) Uani 1 1 d .
N3 N 0.2119(4) 0.2558(4) 0.4139(4) 0.0334(7) Uani 1 1 d .
N4 N 0.3584(4) -0.0110(4) 0.5515(3) 0.0310(7) Uani 1 1 d .
C6 C 0.1440(5) 0.3973(5) 0.3406(5) 0.0384(10) Uani 1 1 d .
H6 H 0.2128 0.4628 0.2733 0.046 Uiso 1 1 calc R
C5 C -0.0247(5) 0.4510(5) 0.3604(5) 0.0451(11) Uani 1 1 d .
H5 H -0.0698 0.5509 0.3066 0.054 Uiso 1 1 calc R
C1 C 0.2035(5) 0.0104(5) 0.5878(4) 0.0334(9) Uani 1 1 d .
H1 H 0.1499 -0.0661 0.6581 0.040 Uiso 1 1 calc R
C8 C 0.6651(6) 0.5511(6) 0.1388(5) 0.0533(12) Uani 1 1 d .
H8 H 0.6800 0.6516 0.1392 0.064 Uiso 1 1 calc R
C2 C 0.1112(5) 0.1626(5) 0.5134(4) 0.0337(9) Uani 1 1 d .
C4 C -0.1253(5) 0.3567(5) 0.4595(5) 0.0455(11) Uani 1 1 d .
H4 H -0.2402 0.3912 0.4738 0.055 Uiso 1 1 calc R
C10 C 0.7060(6) 0.3498(6) 0.0294(5) 0.0515(12) Uani 1 1 d .
H10 H 0.7503 0.3105 -0.0464 0.062 Uiso 1 1 calc R
C7 C 0.5728(5) 0.4601(5) 0.2482(5) 0.0429(10) Uani 1 1 d .
H7 H 0.5244 0.5004 0.3231 0.052 Uiso 1 1 calc R
C9 C 0.7353(6) 0.4946(7) 0.0293(5) 0.0597(14) Uani 1 1 d .
H9 H 0.8027 0.5536 -0.0452 0.072 Uiso 1 1 calc R
C12 C 0.5768(6) 0.1019(5) 0.1535(5) 0.0457(11) Uani 1 1 d .
H12A H 0.5444 0.1053 0.0709 0.055 Uiso 1 1 calc R
H12B H 0.6764 0.0199 0.1653 0.055 Uiso 1 1 calc R
C11 C 0.6109(5) 0.2632(5) 0.1419(4) 0.0399(10) Uani 1 1 d .
Cl2 Cl -0.13733(17) -0.11303(19) 0.86519(15) 0.0718(4) Uani 1 1 d .
C3 C -0.0569(5) 0.2106(5) 0.5383(5) 0.0407(10) Uani 1 1 d .
H3 H -0.1241 0.1454 0.6077 0.049 Uiso 1 1 calc R
O1 O 0.0448(5) 0.1724(5) 0.8465(4) 0.0777(12) Uani 1 1 d .
H1O H 0.0571 0.1477 0.9364 0.070 Uiso 1 1 d .
H2O H -0.0181 0.0907 0.8491 0.070 Uiso 1 1 d .

loop_
_atom_site_aniso_label
_atom_site_aniso_U_11
_atom_site_aniso_U_22
_atom_site_aniso_U_33
_atom_site_aniso_U_23
_atom_site_aniso_U_13
_atom_site_aniso_U_12
Co1 0.0266(3) 0.0261(3) 0.0393(3) -0.0090(2) -0.0103(2) -0.00228(19)
Cl1 0.0388(5) 0.0309(5) 0.0461(7) -0.0140(5) -0.0119(5) -0.0039(4)
N2 0.0376(18) 0.0336(18) 0.041(2) -0.0085(16) -0.0155(16) -0.0033(15)
N1 0.0324(17) 0.0302(17) 0.040(2) -0.0072(15) -0.0115(15) -0.0047(13)
N3 0.0326(17) 0.0303(17) 0.040(2) -0.0115(15) -0.0134(15) -0.0009(14)
N4 0.0313(17) 0.0296(16) 0.035(2) -0.0131(15) -0.0079(14) -0.0043(13)
C6 0.038(2) 0.032(2) 0.044(3) -0.0059(19) -0.0156(19) -0.0016(17)
C5 0.043(2) 0.038(2) 0.053(3) -0.011(2) -0.020(2) 0.0046(19)
C1 0.033(2) 0.030(2) 0.042(2) -0.0096(18) -0.0143(18) -0.0062(16)
C8 0.060(3) 0.048(3) 0.054(3) -0.005(2) -0.013(2) -0.025(2)
C2 0.0300(19) 0.034(2) 0.042(3) -0.0136(19) -0.0130(18) -0.0030(16)
C4 0.031(2) 0.046(3) 0.064(3) -0.018(2) -0.020(2) 0.0007(19)
C10 0.054(3) 0.059(3) 0.034(3) -0.009(2) -0.004(2) -0.007(2)
C7 0.049(2) 0.035(2) 0.048(3) -0.009(2) -0.014(2) -0.0112(19)
C9 0.060(3) 0.069(3) 0.047(3) -0.001(3) -0.005(2) -0.031(3)
C12 0.050(3) 0.050(3) 0.038(3) -0.017(2) -0.009(2) -0.004(2)
C11 0.034(2) 0.039(2) 0.040(3) -0.006(2) -0.0081(19) -0.0024(18)
Cl2 0.0679(8) 0.0877(10) 0.0660(9) 0.0003(8) -0.0309(7) -0.0359(8)
C3 0.030(2) 0.040(2) 0.055(3) -0.016(2) -0.0095(19) -0.0063(18)
O1 0.103(3) 0.066(2) 0.062(3) -0.009(2) -0.018(2) -0.023(2)

loop_
_atom_type_symbol
_atom_type_description
_atom_type_scat_dispersion_real
_atom_type_scat_dispersion_imag
_atom_type_scat_source
C C 0.0033 0.0016 'International Tables Vol C Tables 4.2.6.8 and 6.1.1.4'
H H 0.0000 0.0000 'International Tables Vol C Tables 4.2.6.8 and 6.1.1.4'
N N 0.0061 0.0033 'International Tables Vol C Tables 4.2.6.8 and 6.1.1.4'
Cl Cl 0.1484 0.1585 'International Tables Vol C Tables 4.2.6.8 and 6.1.1.4'
Co Co 0.3494 0.9721 'International Tables Vol C Tables 4.2.6.8 and 6.1.1.4'
O O 0.0106 0.0060 'International Tables Vol C Tables 4.2.6.8 and 6.1.1.4'

loop_
_geom_angle_atom_site_label_1
_geom_angle_atom_site_label_2
_geom_angle_atom_site_label_3
_geom_angle
_geom_angle_site_symmetry_1
_geom_angle_site_symmetry_3
N4 Co1 N4 79.00(14) . 2_656
N4 Co1 N2 93.40(13) . .
N4 Co1 N2 89.93(13) 2_656 .
N4 Co1 N3 83.98(14) . .
N4 Co1 N3 162.98(14) 2_656 .
N2 Co1 N3 91.04(14) . .
N4 Co1 N1 173.84(13) . .
N4 Co1 N1 96.72(13) 2_656 .
N2 Co1 N1 82.10(14) . .
N3 Co1 N1 100.25(14) . .
N4 Co1 Cl1 90.97(10) . .
N4 Co1 Cl1 92.37(10) 2_656 .
N2 Co1 Cl1 175.38(10) . .
N3 Co1 Cl1 87.93(10) . .
N1 Co1 Cl1 93.64(10) . .
N4 Co1 Co1 39.78(10) . 2_656
N4 Co1 Co1 39.22(9) 2_656 2_656
N2 Co1 Co1 92.15(10) . 2_656
N3 Co1 Co1 123.76(10) . 2_656
N1 Co1 Co1 135.78(10) . 2_656
Cl1 Co1 Co1 92.17(4) . 2_656
C12 N2 Co1 111.0(2) . .
C11 N1 C7 117.8(4) . .
C11 N1 Co1 114.4(3) . .
C7 N1 Co1 127.6(3) . .
C6 N3 C2 118.6(3) . .
C6 N3 Co1 130.0(3) . .
C2 N3 Co1 111.4(3) . .
C1 N4 Co1 115.8(3) . .
C1 N4 Co1 143.2(3) . 2_656
Co1 N4 Co1 101.00(14) . 2_656
N3 C6 C5 122.0(4) . .
C4 C5 C6 119.2(4) . .
N4 C1 C2 116.2(4) . .
C9 C8 C7 119.4(4) . .
N3 C2 C3 121.8(4) . .
N3 C2 C1 112.7(3) . .
C3 C2 C1 125.5(4) . .
C5 C4 C3 119.6(4) . .
C9 C10 C11 119.3(4) . .
N1 C7 C8 122.6(4) . .
C8 C9 C10 119.1(4) . .
N2 C12 C11 108.9(3) . .
N1 C11 C10 121.8(4) . .
N1 C11 C12 114.9(4) . .
C10 C11 C12 123.2(4) . .
C2 C3 C4 118.7(4) . .

loop_
_geom_bond_atom_site_label_1
_geom_bond_atom_site_label_2
_geom_bond_distance
_geom_bond_site_symmetry_2
Co1 N4 1.884(3) .
Co1 N4 1.907(3) 2_656
Co1 N2 1.947(3) .
Co1 N3 1.950(3) .
Co1 N1 1.981(3) .
Co1 Cl1 2.2645(11) .
Co1 Co1 2.9255(11) 2_656
N2 C12 1.478(5) .
N1 C11 1.345(5) .
N1 C7 1.350(5) .
N3 C6 1.331(5) .
N3 C2 1.367(5) .
N4 C1 1.263(5) .
N4 Co1 1.907(3) 2_656
C6 C5 1.383(6) .
C5 C4 1.370(6) .
C1 C2 1.479(6) .
C8 C9 1.362(7) .
C8 C7 1.368(6) .
C2 C3 1.372(5) .
C4 C3 1.382(6) .
C10 C9 1.378(7) .
C10 C11 1.380(6) .
C12 C11 1.501(6) .

loop_
_geom_torsion_atom_site_label_1
_geom_torsion_atom_site_label_2
_geom_torsion_atom_site_label_3
_geom_torsion_atom_site_label_4
_geom_torsion
_geom_torsion_site_symmetry_1
_geom_torsion_site_symmetry_4
N4 Co1 N2 C12 -149.3(3) . .
N4 Co1 N2 C12 -70.3(3) 2_656 .
N3 Co1 N2 C12 126.7(3) . .
N1 Co1 N2 C12 26.4(3) . .
Cl1 Co1 N2 C12 49.5(14) . .
Co1 Co1 N2 C12 -109.5(3) 2_656 .
N4 Co1 N1 C11 25.3(14) . .
N4 Co1 N1 C11 70.9(3) 2_656 .
N2 Co1 N1 C11 -18.1(3) . .
N3 Co1 N1 C11 -107.7(3) . .
Cl1 Co1 N1 C11 163.8(3) . .
Co1 Co1 N1 C11 66.9(3) 2_656 .
N4 Co1 N1 C7 -150.0(12) . .
N4 Co1 N1 C7 -104.3(3) 2_656 .
N2 Co1 N1 C7 166.7(4) . .
N3 Co1 N1 C7 77.0(4) . .
Cl1 Co1 N1 C7 -11.5(3) . .
Co1 Co1 N1 C7 -108.4(3) 2_656 .
N4 Co1 N3 C6 178.5(4) . .
N4 Co1 N3 C6 178.7(4) 2_656 .
N2 Co1 N3 C6 -88.1(4) . .
N1 Co1 N3 C6 -6.0(4) . .
Cl1 Co1 N3 C6 87.3(4) . .
Co1 Co1 N3 C6 178.6(3) 2_656 .
N4 Co1 N3 C2 1.8(3) . .
N4 Co1 N3 C2 2.0(6) 2_656 .
N2 Co1 N3 C2 95.2(3) . .
N1 Co1 N3 C2 177.3(2) . .
Cl1 Co1 N3 C2 -89.4(2) . .
Co1 Co1 N3 C2 1.9(3) 2_656 .
N4 Co1 N4 C1 178.7(4) 2_656 .
N2 Co1 N4 C1 -92.1(3) . .
N3 Co1 N4 C1 -1.4(3) . .
N1 Co1 N4 C1 -135.0(12) . .
Cl1 Co1 N4 C1 86.4(3) . .
Co1 Co1 N4 C1 178.7(4) 2_656 .
N4 Co1 N4 Co1 0.0 2_656 2_656
N2 Co1 N4 Co1 89.27(15) . 2_656
N3 Co1 N4 Co1 179.96(16) . 2_656
N1 Co1 N4 Co1 46.4(13) . 2_656
Cl1 Co1 N4 Co1 -92.22(11) . 2_656
C2 N3 C6 C5 -1.3(6) . .
Co1 N3 C6 C5 -177.8(3) . .
N3 C6 C5 C4 0.8(7) . .
Co1 N4 C1 C2 0.6(4) . .
Co1 N4 C1 C2 178.4(3) 2_656 .
C6 N3 C2 C3 0.6(6) . .
Co1 N3 C2 C3 177.7(3) . .
C6 N3 C2 C1 -179.1(4) . .
Co1 N3 C2 C1 -1.9(4) . .
N4 C1 C2 N3 0.9(5) . .
N4 C1 C2 C3 -178.7(4) . .
C6 C5 C4 C3 0.4(7) . .
C11 N1 C7 C8 -3.6(6) . .
Co1 N1 C7 C8 171.5(4) . .
C9 C8 C7 N1 0.3(7) . .
C7 C8 C9 C10 2.6(8) . .
C11 C10 C9 C8 -2.1(8) . .
Co1 N2 C12 C11 -29.9(4) . .
C7 N1 C11 C10 4.0(6) . .
Co1 N1 C11 C10 -171.7(4) . .
C7 N1 C11 C12 -179.0(4) . .
Co1 N1 C11 C12 5.2(5) . .
C9 C10 C11 N1 -1.3(7) . .
C9 C10 C11 C12 -177.9(5) . .
N2 C12 C11 N1 16.0(5) . .
N2 C12 C11 C10 -167.1(4) . .
N3 C2 C3 C4 0.6(6) . .
C1 C2 C3 C4 -179.8(4) . .
C5 C4 C3 C2 -1.0(7) . .
